data_4317261
loop_
_publ_author_name
'Shashank Mishra'
'Erwann Jeanneau'
'Marie-H\'el\`ene Berger'
'Jean-Fran\,cois Hochepied'
'St\'ephane Daniele'

_publ_contact_author_address
;Universit\'e Claude Bernard Lyon 1
IRCELYON
2 avenue A. Einstein
69626 Villeurbanne C\'edex
France.
;
_publ_contact_author_email mishrashashank74@rediffmail.com
_publ_contact_author_fax '(+33) 472445399'
_publ_contact_author_name 'Dr. Shashank Mishra'
_publ_contact_author_phone '(+33) 472445329'
_publ_section_title
;
 Novel Heteroleptic Heterobimetallic Alkoxide Complexes as Facile
 Single-Source Precursors for Ta5+ Doped TiO2-SnO2 Nanoparticles
;
_journal_name_full 'Inorganic Chemistry'
_journal_page_first 11184
_journal_page_last 11189
_journal_paper_doi 10.1021/ic102134w
_journal_volume 49
_journal_year 2010
_chemical_absolute_configuration ad
_chemical_formula_moiety 'C16 H40 Cl4 O6 Sn Ti '
_chemical_formula_sum 'C16 H40 Cl4 O6 Sn Ti'
_chemical_formula_weight 636.86
_space_group_IT_number 11
_symmetry_cell_setting monoclinic
_symmetry_space_group_name_Hall '-P 2yb'
_symmetry_space_group_name_H-M 'P 1 21/m 1'
_atom_sites_solution_hydrogens geom
_atom_sites_solution_primary direct
_audit_creation_date 10-06-10
_audit_creation_method CRYSTALS_ver_14.06
_cell_angle_alpha 90
_cell_angle_beta 106.034(9)
_cell_angle_gamma 90
_cell_formula_units_Z 2
_cell_length_a 9.6599(8)
_cell_length_b 14.9929(10)
_cell_length_c 10.1380(9)
_cell_measurement_reflns_used 11054
_cell_measurement_temperature 100
_cell_measurement_theta_max 29.5041
_cell_measurement_theta_min 3.4169
_cell_volume 1411.2(2)
_computing_cell_refinement
;
CrysAlisPro, Oxford Diffraction Ltd.,
Version 1.171.33.66 (release 28-04-2010 CrysAlis171 .NET)
(compiled Apr 28 2010,14:27:37)
;
_computing_data_collection
;
CrysAlisPro, Oxford Diffraction Ltd.,
Version 1.171.33.66 (release 28-04-2010 CrysAlis171 .NET)
(compiled Apr 28 2010,14:27:37)
;
_computing_data_reduction
;
CrysAlisPro, Oxford Diffraction Ltd.,
Version 1.171.33.66 (release 28-04-2010 CrysAlis171 .NET)
(compiled Apr 28 2010,14:27:37)
;
_computing_molecular_graphics 'CAMERON (Watkin et al., 1996)'
_computing_publication_material 'CRYSTALS (Betteridge et al., 2003)'
_computing_structure_refinement 'CRYSTALS (Betteridge et al., 2003)'
_computing_structure_solution 'SIR97 (Altomare et al., 1999)'
_diffrn_ambient_temperature 100
_diffrn_detector_area_resol_mean 10.4685
_diffrn_measured_fraction_theta_full 0.995
_diffrn_measured_fraction_theta_max 0.902
_diffrn_measurement_device_type 'Xcalibur, Atlas, Gemini ultra'
_diffrn_radiation_monochromator graphite
_diffrn_radiation_source 'Enhance (Mo) X-ray Source'
_diffrn_radiation_type 'Mo K\a'
_diffrn_radiation_wavelength 0.7107
_diffrn_reflns_av_R_equivalents 0.033
_diffrn_reflns_limit_h_max 13
_diffrn_reflns_limit_h_min -13
_diffrn_reflns_limit_k_max 20
_diffrn_reflns_limit_k_min -20
_diffrn_reflns_limit_l_max 12
_diffrn_reflns_limit_l_min -12
_diffrn_reflns_number 15378
_diffrn_reflns_theta_full 26.877
_diffrn_reflns_theta_max 29.535
_diffrn_reflns_theta_min 3.424
_diffrn_standards_number 0
_exptl_absorpt_coefficient_mu 1.571
_exptl_absorpt_correction_T_max 0.628
_exptl_absorpt_correction_T_min 0.558
_exptl_absorpt_correction_type analytical
_exptl_absorpt_process_details
;
CrysAlisPro, Oxford Diffraction Ltd.,
Version 1.171.33.66 (release 28-04-2010 CrysAlis171 .NET)
(compiled Apr 28 2010,14:27:37)
Analytical numeric absorption correction using a multifaceted crystal
            model based on expressions derived by R.C. Clark & J.S. Reid.
(Clark, R. C. & Reid, J. S. (1995). Acta Cryst. A51, 887-897)
;
_exptl_crystal_colour colorless
_exptl_crystal_density_diffrn 1.499
_exptl_crystal_density_method 'not measured'
_exptl_crystal_description block
_exptl_crystal_F_000 648
_exptl_crystal_size_max 0.5247
_exptl_crystal_size_mid 0.5051
_exptl_crystal_size_min 0.4000
_refine_diff_density_max 0.97
_refine_diff_density_min -1.80
_refine_ls_abs_structure_details 'Flack (1983), 0 Friedel-pairs'
_refine_ls_extinction_method None
_refine_ls_goodness_of_fit_ref 0.9632
_refine_ls_hydrogen_treatment none
_refine_ls_matrix_type full
_refine_ls_number_parameters 181
_refine_ls_number_reflns 3682
_refine_ls_number_restraints 40
_refine_ls_R_factor_all 0.0461
_refine_ls_R_factor_gt 0.0403
_refine_ls_shift/su_max 0.0006447
_refine_ls_shift/su_mean 0.0000495
_refine_ls_structure_factor_coef Fsqd
_refine_ls_weighting_details
;
 Method, part 1, Chebychev polynomial, (Watkin, 1994, Prince, 1982) 
 [weight] = 1.0/[A~0~*T~0~(x)+A~1~*T~1~(x) ... +A~n-1~]*T~n-1~(x)] 
 where A~i~ are the Chebychev coefficients listed below and x= Fcalc/Fmax 
 Method = Robust Weighting (Prince, 1982) 
 W = [weight] * [1-(deltaF/6*sigmaF)^2^]^2^ 
 A~i~ are: 
 0.158E+04 0.232E+04 0.120E+04 288. 
;
_refine_ls_weighting_scheme calc
_refine_ls_wR_factor_all 0.0710
_refine_ls_wR_factor_gt 0.0656
_refine_ls_wR_factor_ref 0.0710
_reflns_limit_h_max 12
_reflns_limit_h_min -13
_reflns_limit_k_max 20
_reflns_limit_k_min 0
_reflns_limit_l_max 12
_reflns_limit_l_min 0
_reflns_number_gt 3252
_reflns_number_total 3682
_reflns_threshold_expression I>2.0\s(I)
_oxford_diffrn_Wilson_B_factor 1.72
_oxford_diffrn_Wilson_scale 0.05
_oxford_refine_ls_r_factor_ref 0.0461
_oxford_refine_ls_scale 4.94(5)
_oxford_reflns_number_all 3682
_oxford_reflns_threshold_expression_ref I>-10.0\s(I)
_oxford_structure_analysis_title 'smr258 in P 1 21 1'
_cod_data_source_file ic102134w_si_002_2.cif
_cod_data_source_block complex_3
_cod_original_sg_symbol_H-M 'P 21/m '
_cod_original_formula_sum 'C16 H40 Cl4 O6 Sn Ti '
_cod_database_code 4317261

loop_
_symmetry_equiv_pos_as_xyz
x,y,z
-x,-y,-z
x,-y+1/2,z
-x,y+1/2,-z

loop_
_atom_site_label
_atom_site_type_symbol
_atom_site_fract_x
_atom_site_fract_y
_atom_site_fract_z
_atom_site_U_iso_or_equiv
_atom_site_occupancy
_atom_site_adp_type
_atom_site_refinement_flags_posn
_atom_site_refinement_flags_adp
_atom_site_refinement_flags_occupancy
_atom_site_disorder_assembly
_atom_site_disorder_group
_oxford_atom_site_special_shape
_atom_site_attached_hydrogens
Sn1 Sn 0.61871(3) 0.2500 0.59081(3) 0.0197 1.0000 Uani S T . . . . .
Cl2 Cl 0.43306(13) 0.2500 0.37000(11) 0.0263 1.0000 Uani S T . . . . .
Cl3 Cl 0.74072(11) 0.36926(8) 0.51621(11) 0.0401 1.0000 Uani . . . . . . .
O1 O 0.4855(3) 0.33083(15) 0.6694(2) 0.0217 1.0000 Uani . . . . . . .
Ti1 Ti 0.35527(8) 0.2500 0.75025(8) 0.0149 1.0000 Uani S T . . . . .
Cl1 Cl 0.79509(15) 0.2500 0.81551(14) 0.0618 1.0000 Uani S T . . . . .
O3 O 0.2284(4) 0.2734(3) 0.5529(4) 0.0217 0.5000 Uani . . . . . . .
C5 C 0.0808(6) 0.2500 0.4774(6) 0.0343 1.0000 Uani S TU . . . . .
C4 C 0.6366(7) 0.3328(4) 1.1212(6) 0.0615 1.0000 Uani . U . . . . .
C3 C 0.5569(6) 0.2500 1.0667(6) 0.0351 1.0000 Uani S TU . . . . .
C2 C 0.5720(5) 0.4802(3) 0.7489(4) 0.0383 1.0000 Uani . . . . . . .
C1 C 0.4665(4) 0.4256(2) 0.6421(4) 0.0267 1.0000 Uani . . . . . . .
C6 C 0.0487(6) 0.3320(4) 0.3924(6) 0.0636 1.0000 Uani . U . . . . .
C10 C 0.2253(8) 0.4116(6) 0.8758(8) 0.0336 0.5000 Uani D U . 1 1 . .
O4 O 0.2874(8) 0.3366(6) 0.8248(7) 0.0202 0.5000 Uani . . . 1 1 . .
O5 O 0.2465(8) 0.3418(6) 0.7780(7) 0.0218 0.5000 Uani . . . 1 2 . .
C7 C 0.1296(8) 0.3735(6) 0.8255(8) 0.0352 0.5000 Uani D U . 1 2 . .
O2 O 0.5263(4) 0.2765(3) 0.9207(4) 0.0212 0.5000 Uani . . . . . . .
C11 C 0.1089(13) 0.4512(11) 0.7614(17) 0.0419 0.5000 Uani D U . 1 1 . .
C8 C 0.0762(15) 0.4609(9) 0.7594(18) 0.0424 0.5000 Uani D U . 1 2 . .
C12 C 0.1853(17) 0.3748(11) 0.9978(11) 0.0377 0.5000 Uani D U . 1 1 . .
C9 C 0.1625(17) 0.3881(12) 0.9782(11) 0.0446 0.5000 Uani D U . 1 2 . .
H3 H 0.2720 0.2500 0.5019 0.0328 1.0000 Uiso . . . . . . .
H2 H 0.5916 0.2500 0.9006 0.0324 1.0000 Uiso . . . . . . .
H41 H 0.5827 0.3829 1.0727 0.0920 1.0000 Uiso . . . . . . .
H42 H 0.6476 0.3366 1.2185 0.0922 1.0000 Uiso . . . . . . .
H43 H 0.7325 0.3302 1.1068 0.0923 1.0000 Uiso . . . . . . .
H21 H 0.5583 0.5424 0.7261 0.0567 1.0000 Uiso . . . . . . .
H22 H 0.5564 0.4700 0.8378 0.0567 1.0000 Uiso . . . . . . .
H23 H 0.6699 0.4627 0.7519 0.0572 1.0000 Uiso . . . . . . .
H11 H 0.3679 0.4415 0.6426 0.0320 1.0000 Uiso . . . . . . .
H12 H 0.4798 0.4379 0.5522 0.0318 1.0000 Uiso . . . . . . .
H61 H -0.0544 0.3344 0.3511 0.0952 1.0000 Uiso . . . . . . .
H62 H 0.0834 0.3829 0.4533 0.0948 1.0000 Uiso . . . . . . .
H63 H 0.1000 0.3293 0.3212 0.0948 1.0000 Uiso . . . . . . .
H101 H 0.2997 0.4570 0.9075 0.0401 0.5000 Uiso . . . 1 1 . .
H71 H 0.0505 0.3301 0.7989 0.0421 0.5000 Uiso . . . 1 2 . .
H111 H 0.0668 0.5011 0.7949 0.0631 0.5000 Uiso . . . 1 1 . .
H112 H 0.1477 0.4699 0.6880 0.0631 0.5000 Uiso . . . 1 1 . .
H113 H 0.0344 0.4066 0.7258 0.0631 0.5000 Uiso . . . 1 1 . .
H81 H -0.0116 0.4776 0.7797 0.0629 0.5000 Uiso . . . 1 2 . .
H82 H 0.1491 0.5066 0.7962 0.0631 0.5000 Uiso . . . 1 2 . .
H83 H 0.0606 0.4570 0.6617 0.0629 0.5000 Uiso . . . 1 2 . .
H121 H 0.1504 0.4217 1.0450 0.0561 0.5000 Uiso . . . 1 1 . .
H122 H 0.2662 0.3455 1.0581 0.0559 0.5000 Uiso . . . 1 1 . .
H123 H 0.1067 0.3314 0.9658 0.0559 0.5000 Uiso . . . 1 1 . .
H91 H 0.0810 0.4150 1.0004 0.0658 0.5000 Uiso . . . 1 2 . .
H92 H 0.2447 0.4292 1.0063 0.0659 0.5000 Uiso . . . 1 2 . .
H93 H 0.1884 0.3335 1.0261 0.0662 0.5000 Uiso . . . 1 2 . .
H51 H 0.0231 0.2500 0.5396 0.0412 1.0000 Uiso . . . . . . .
H31 H 0.4686 0.2500 1.0909 0.0422 1.0000 Uiso . . . . . . .

loop_
_atom_site_aniso_label
_atom_site_aniso_U_11
_atom_site_aniso_U_22
_atom_site_aniso_U_33
_atom_site_aniso_U_23
_atom_site_aniso_U_13
_atom_site_aniso_U_12
Sn1 0.01478(14) 0.03057(18) 0.01450(15) 0.0000 0.00551(11) 0.0000
Cl2 0.0213(5) 0.0452(8) 0.0129(5) 0.0000 0.0057(4) 0.0000
Cl3 0.0399(5) 0.0481(6) 0.0418(6) -0.0132(5) 0.0273(5) -0.0223(5)
O1 0.0281(12) 0.0191(11) 0.0231(11) -0.0052(10) 0.0158(10) -0.0052(10)
Ti1 0.0142(4) 0.0183(4) 0.0126(4) 0.0000 0.0044(3) 0.0000
Cl1 0.0153(6) 0.151(2) 0.0179(6) 0.0000 0.0035(5) 0.0000
O3 0.0175(19) 0.032(4) 0.0141(19) 0.0012(17) 0.0020(15) 0.0008(17)
C5 0.024(2) 0.054(3) 0.028(3) 0.0000 0.013(2) 0.0000
C4 0.076(3) 0.061(3) 0.064(3) -0.016(2) 0.046(3) -0.015(3)
C3 0.037(3) 0.054(3) 0.020(2) 0.0000 0.017(2) 0.0000
C2 0.055(3) 0.024(2) 0.035(2) -0.0087(17) 0.0118(19) -0.0137(19)
C1 0.038(2) 0.0182(16) 0.0295(19) -0.0013(14) 0.0188(16) -0.0047(15)
C6 0.074(3) 0.073(3) 0.055(3) 0.020(2) 0.036(2) 0.022(3)
C10 0.029(3) 0.032(3) 0.040(3) -0.005(3) 0.012(3) 0.011(3)
O4 0.018(4) 0.025(3) 0.016(4) -0.004(3) 0.003(2) 0.004(3)
O5 0.015(4) 0.024(3) 0.028(4) 0.001(4) 0.009(3) 0.003(3)
C7 0.024(3) 0.040(4) 0.045(4) -0.008(3) 0.016(3) 0.005(3)
O2 0.0157(19) 0.034(3) 0.0133(19) -0.0029(17) 0.0032(15) -0.0021(17)
C11 0.033(5) 0.043(5) 0.051(5) -0.003(4) 0.013(4) 0.015(4)
C8 0.029(5) 0.045(5) 0.054(5) -0.009(4) 0.013(4) 0.011(4)
C12 0.036(5) 0.042(5) 0.035(4) 0.001(4) 0.011(4) 0.021(4)
C9 0.035(5) 0.050(5) 0.049(5) -0.003(4) 0.011(4) 0.014(4)

loop_
_atom_type_symbol
_atom_type_scat_dispersion_real
_atom_type_scat_dispersion_imag
_atom_type_scat_Cromer_Mann_a1
_atom_type_scat_Cromer_Mann_b1
_atom_type_scat_Cromer_Mann_a2
_atom_type_scat_Cromer_Mann_b2
_atom_type_scat_Cromer_Mann_a3
_atom_type_scat_Cromer_Mann_b3
_atom_type_scat_Cromer_Mann_a4
_atom_type_scat_Cromer_Mann_b4
_atom_type_scat_Cromer_Mann_c
_atom_type_scat_source
C 0.0033 0.0016 2.3100 20.8439 1.0200 10.2075 1.5886 0.5687 0.8650 51.6512 0.2156 'International Tables Vol C 4.2.6.8 and 6.1.1.4'
H 0.0000 0.0000 0.4930 10.5109 0.3229 26.1257 0.1402 3.1424 0.0408 57.7998 0.0030 'International Tables Vol C 4.2.6.8 and 6.1.1.4'
O 0.0106 0.0060 3.0485 13.2771 2.2868 5.7011 1.5463 0.3239 0.8670 32.9089 0.2508 'International Tables Vol C 4.2.6.8 and 6.1.1.4'
Cl 0.1484 0.1585 11.4604 0.0104 7.1964 1.1662 6.2556 18.5194 1.6455 47.7784 -9.5574 'International Tables Vol C 4.2.6.8 and 6.1.1.4'
Ti 0.2776 0.4457 9.7595 7.8508 7.3558 0.5000 1.6991 35.6338 1.9021 116.1050 1.2807 'International Tables Vol C 4.2.6.8 and 6.1.1.4'
Sn -0.6537 1.4246 19.1889 5.8303 19.1005 0.5031 4.4585 26.8909 2.4663 83.9572 4.7821 'International Tables Vol C 4.2.6.8 and 6.1.1.4'

loop_
_geom_angle_atom_site_label_1
_geom_angle_site_symmetry_1
_geom_angle_atom_site_label_2
_geom_angle_site_symmetry_2
_geom_angle_atom_site_label_3
_geom_angle_site_symmetry_3
_geom_angle
_geom_angle_publ_flag
O1 3_555 Sn1 . Cl3 3_555 95.57(7) yes
O1 3_555 Sn1 . Cl2 . 88.62(7) yes
Cl3 3_555 Sn1 . Cl2 . 90.66(4) yes
O1 3_555 Sn1 . Cl3 . 166.85(7) yes
Cl3 3_555 Sn1 . Cl3 . 97.56(5) yes
Cl2 . Sn1 . Cl3 . 90.66(4) yes
O1 3_555 Sn1 . O1 . 71.29(13) yes
Cl3 3_555 Sn1 . O1 . 166.85(7) yes
Cl2 . Sn1 . O1 . 88.62(7) yes
Cl3 . Sn1 . O1 . 95.57(7) yes
O1 3_555 Sn1 . Ti1 . 35.65(6) yes
Cl3 3_555 Sn1 . Ti1 . 131.22(3) yes
Cl2 . Sn1 . Ti1 . 88.80(3) yes
Cl3 . Sn1 . Ti1 . 131.22(3) yes
O1 . Sn1 . Ti1 . 35.65(6) yes
O1 3_555 Sn1 . Cl1 . 89.35(8) yes
Cl3 3_555 Sn1 . Cl1 . 90.99(4) yes
Cl2 . Sn1 . Cl1 . 177.50(5) yes
Cl3 . Sn1 . Cl1 . 90.99(4) yes
O1 . Sn1 . Cl1 . 89.35(8) yes
Ti1 . Sn1 . Cl1 . 88.70(4) yes
Sn1 . O1 . Ti1 . 108.56(10) yes
Sn1 . O1 . C1 . 123.9(2) yes
Ti1 . O1 . C1 . 126.2(2) yes
O2 3_555 Ti1 . O1 . 90.60(14) yes
O2 3_555 Ti1 . O1 3_555 77.66(14) yes
O1 . Ti1 . O1 3_555 71.59(13) yes
O2 3_555 Ti1 . Sn1 . 82.31(12) yes
O1 . Ti1 . Sn1 . 35.80(7) yes
O1 3_555 Ti1 . Sn1 . 35.80(7) yes
O2 3_555 Ti1 . O3 3_555 153.80(17) yes
O1 . Ti1 . O3 3_555 88.81(14) yes
O1 3_555 Ti1 . O3 3_555 77.31(14) yes
Sn1 . Ti1 . O3 3_555 81.97(12) yes
O2 3_555 Ti1 . O4 3_555 78.6(2) yes
O1 . Ti1 . O4 3_555 164.1(3) yes
O1 3_555 Ti1 . O4 3_555 94.5(3) yes
Sn1 . Ti1 . O4 3_555 129.8(3) yes
O3 3_555 Ti1 . O4 3_555 95.8(2) yes
O2 3_555 Ti1 . O3 . 164.23(17) yes
O1 . Ti1 . O3 . 77.31(14) yes
O1 3_555 Ti1 . O3 . 88.81(14) yes
Sn1 . Ti1 . O3 . 81.97(12) yes
O3 3_555 Ti1 . O3 . 19.6(2) yes
O2 3_555 Ti1 . O4 . 95.2(2) yes
O1 . Ti1 . O4 . 94.5(3) yes
O1 3_555 Ti1 . O4 . 164.1(3) yes
Sn1 . Ti1 . O4 . 129.8(3) yes
O3 3_555 Ti1 . O4 . 110.9(2) yes
O2 3_555 Ti1 . O2 . 22.1(3) yes
O1 . Ti1 . O2 . 77.66(14) yes
O1 3_555 Ti1 . O2 . 90.60(14) yes
Sn1 . Ti1 . O2 . 82.31(12) yes
O3 3_555 Ti1 . O2 . 164.23(17) yes
O4 3_555 Ti1 . O3 . 110.9(2) yes
O4 3_555 Ti1 . O4 . 98.0(6) yes
O3 . Ti1 . O4 . 95.8(2) yes
O4 3_555 Ti1 . O2 . 95.2(2) yes
O3 . Ti1 . O2 . 153.80(17) yes
O4 . Ti1 . O2 . 78.6(2) yes
O2 3_555 Ti1 . O1 . 90.60(14) yes
O2 3_555 Ti1 . O1 3_555 77.66(14) yes
O1 . Ti1 . O1 3_555 71.59(13) yes
O2 3_555 Ti1 . Sn1 . 82.31(12) yes
O1 . Ti1 . Sn1 . 35.80(7) yes
O1 3_555 Ti1 . Sn1 . 35.80(7) yes
O2 3_555 Ti1 . O3 3_555 153.80(17) yes
O1 . Ti1 . O3 3_555 88.81(14) yes
O1 3_555 Ti1 . O3 3_555 77.31(14) yes
Sn1 . Ti1 . O3 3_555 81.97(12) yes
O2 3_555 Ti1 . O5 3_555 95.1(2) yes
O1 . Ti1 . O5 3_555 162.4(3) yes
O1 3_555 Ti1 . O5 3_555 93.4(3) yes
Sn1 . Ti1 . O5 3_555 128.7(3) yes
O3 3_555 Ti1 . O5 3_555 78.8(2) yes
O2 3_555 Ti1 . O3 . 164.23(17) yes
O1 . Ti1 . O3 . 77.31(14) yes
O1 3_555 Ti1 . O3 . 88.81(14) yes
Sn1 . Ti1 . O3 . 81.97(12) yes
O3 3_555 Ti1 . O3 . 19.6(2) yes
O2 3_555 Ti1 . O5 . 112.4(2) yes
O1 . Ti1 . O5 . 93.4(3) yes
O1 3_555 Ti1 . O5 . 162.4(3) yes
Sn1 . Ti1 . O5 . 128.7(3) yes
O3 3_555 Ti1 . O5 . 93.8(2) yes
O2 3_555 Ti1 . O2 . 22.1(3) yes
O1 . Ti1 . O2 . 77.66(14) yes
O1 3_555 Ti1 . O2 . 90.60(14) yes
Sn1 . Ti1 . O2 . 82.31(12) yes
O3 3_555 Ti1 . O2 . 164.23(17) yes
O5 3_555 Ti1 . O3 . 93.8(2) yes
O5 3_555 Ti1 . O5 . 99.7(6) yes
O3 . Ti1 . O5 . 78.8(2) yes
O5 3_555 Ti1 . O2 . 112.4(2) yes
O3 . Ti1 . O2 . 153.80(17) yes
O5 . Ti1 . O2 . 95.1(2) yes
Ti1 . O3 . C5 . 134.2(3) yes
Ti1 . O3 . H3 . 105.3 no
C5 . O3 . H3 . 99.3 no
C6 3_555 C5 . O3 . 121.4(4) yes
C6 3_555 C5 . O3 3_555 97.0(4) yes
O3 . C5 . O3 3_555 27.8(4) yes
C6 3_555 C5 . C6 . 111.9(6) yes
O3 . C5 . C6 . 97.0(4) yes
O3 3_555 C5 . C6 . 121.4(4) yes
C6 3_555 C5 . H51 . 108.6 no
O3 . C5 . H51 . 108.5 no
O3 3_555 C5 . H51 . 108.5 no
C6 . C5 . H51 . 108.6 no
C3 . C4 . H41 . 108.0 no
C3 . C4 . H42 . 109.3 no
H41 . C4 . H42 . 111.4 no
C3 . C4 . H43 . 109.1 no
H41 . C4 . H43 . 110.7 no
H42 . C4 . H43 . 108.3 no
C4 3_555 C3 . C4 . 113.4(6) yes
C4 3_555 C3 . O2 3_555 95.0(3) yes
C4 . C3 . O2 3_555 122.4(4) yes
C4 3_555 C3 . O2 . 122.4(4) yes
C4 . C3 . O2 . 95.0(3) yes
O2 3_555 C3 . O2 . 31.1(4) yes
C4 3_555 C3 . H31 . 108.3 no
C4 . C3 . H31 . 108.3 no
O2 3_555 C3 . H31 . 108.3 no
O2 . C3 . H31 . 108.3 no
C1 . C2 . H21 . 109.5 no
C1 . C2 . H22 . 109.6 no
H21 . C2 . H22 . 109.4 no
C1 . C2 . H23 . 109.6 no
H21 . C2 . H23 . 109.7 no
H22 . C2 . H23 . 109.2 no
C2 . C1 . O1 . 111.7(3) yes
C2 . C1 . H11 . 109.2 no
O1 . C1 . H11 . 107.9 no
C2 . C1 . H12 . 109.5 no
O1 . C1 . H12 . 108.7 no
H11 . C1 . H12 . 109.8 no
C5 . C6 . H61 . 107.8 no
C5 . C6 . H62 . 107.4 no
H61 . C6 . H62 . 112.1 no
C5 . C6 . H63 . 109.0 no
H61 . C6 . H63 . 110.6 no
H62 . C6 . H63 . 109.9 no
O4 . C10 . C11 . 109.3(9) yes
O4 . C10 . C12 . 103.7(8) yes
C11 . C10 . C12 . 118.4(10) yes
O4 . C10 . H101 . 108.8 no
C11 . C10 . H101 . 107.8 no
C12 . C10 . H101 . 108.6 no
C10 . O4 . Ti1 . 175.3(6) yes
Ti1 . O5 . C7 . 149.1(7) yes
O5 . C7 . C8 . 110.4(9) yes
O5 . C7 . C9 . 115.7(8) yes
C8 . C7 . C9 . 106.3(11) yes
O5 . C7 . H71 . 108.4 no
C8 . C7 . H71 . 108.1 no
C9 . C7 . H71 . 107.7 no
C3 . O2 . Ti1 . 132.4(3) yes
C3 . O2 . O2 3_555 74.45(18) yes
Ti1 . O2 . O2 3_555 78.96(13) yes
C3 . O2 . H2 . 99.5 no
Ti1 . O2 . H2 . 101.0 no
O2 3_555 O2 . H2 . 60.9 no
C10 . C11 . H111 . 109.7 no
C10 . C11 . H112 . 110.1 no
H111 . C11 . H112 . 109.9 no
C10 . C11 . H113 . 109.5 no
H111 . C11 . H113 . 108.9 no
H112 . C11 . H113 . 108.6 no
C7 . C8 . H81 . 110.4 no
C7 . C8 . H82 . 108.6 no
H81 . C8 . H82 . 108.8 no
C7 . C8 . H83 . 110.1 no
H81 . C8 . H83 . 109.9 no
H82 . C8 . H83 . 109.0 no
C10 . C12 . H121 . 110.3 no
C10 . C12 . H122 . 110.2 no
H121 . C12 . H122 . 110.8 no
C10 . C12 . H123 . 108.8 no
H121 . C12 . H123 . 107.5 no
H122 . C12 . H123 . 109.1 no
C7 . C9 . H91 . 110.3 no
C7 . C9 . H92 . 108.2 no
H91 . C9 . H92 . 108.4 no
C7 . C9 . H93 . 110.5 no
H91 . C9 . H93 . 111.0 no
H92 . C9 . H93 . 108.3 no
O3 . H3 . O3 3_555 50.1 no
O2 . H2 . O2 3_555 58.2 no

loop_
_geom_bond_atom_site_label_1
_geom_bond_site_symmetry_1
_geom_bond_atom_site_label_2
_geom_bond_site_symmetry_2
_geom_bond_distance
_geom_bond_publ_flag
Sn1 . O1 3_555 2.080(2) yes
Sn1 . Cl3 3_555 2.3770(10) yes
Sn1 . Cl2 . 2.4514(12) yes
Sn1 . Cl3 . 2.3770(10) yes
Sn1 . O1 . 2.080(2) yes
Sn1 . Ti1 . 3.3706(9) yes
Sn1 . Cl1 . 2.4389(15) yes
O1 . Ti1 . 2.072(2) yes
O1 . C1 . 1.450(4) yes
Ti1 . O2 3_555 2.073(4) yes
Ti1 . O3 3_555 2.067(4) yes
Ti1 . O4 3_555 1.720(9) yes
Ti1 . O3 . 2.068(4) yes
Ti1 . O4 . 1.720(9) yes
Ti1 . O2 . 2.073(4) yes
Ti1 . O2 3_555 2.073(4) yes
Ti1 . O3 3_555 2.067(4) yes
Ti1 . O5 3_555 1.800(9) yes
Ti1 . O3 . 2.068(4) yes
Ti1 . O5 . 1.800(9) yes
Ti1 . O2 . 2.073(4) yes
O3 . C5 . 1.462(6) yes
O3 . H3 . 0.830 no
C5 . C6 3_555 1.485(6) yes
C5 . C6 . 1.485(6) yes
C5 . H51 . 0.950 no
C4 . C3 . 1.485(6) yes
C4 . H41 . 0.968 no
C4 . H42 . 0.964 no
C4 . H43 . 0.977 no
C3 . O2 3_555 1.481(6) yes
C3 . O2 . 1.481(6) yes
C3 . H31 . 0.951 no
C2 . C1 . 1.507(5) yes
C2 . H21 . 0.961 no
C2 . H22 . 0.966 no
C2 . H23 . 0.974 no
C1 . H11 . 0.983 no
C1 . H12 . 0.972 no
C6 . H61 . 0.968 no
C6 . H62 . 0.980 no
C6 . H63 . 0.983 no
C10 . O4 . 1.437(12) yes
C10 . C11 . 1.497(9) yes
C10 . C12 . 1.500(9) yes
C10 . H101 . 0.977 no
O5 . C7 . 1.425(11) yes
C7 . C8 . 1.498(9) yes
C7 . C9 . 1.508(9) yes
C7 . H71 . 0.982 no
O2 . O2 3_555 0.794(9) yes
O2 . H2 . 0.817 no
C11 . H111 . 0.957 no
C11 . H112 . 0.962 no
C11 . H113 . 0.975 no
C8 . H81 . 0.959 no
C8 . H82 . 0.979 no
C8 . H83 . 0.962 no
C12 . H121 . 0.962 no
C12 . H122 . 0.955 no
C12 . H123 . 0.985 no
C9 . H91 . 0.965 no
C9 . H92 . 0.983 no
C9 . H93 . 0.950 no
